data_4343603
loop_
_publ_author_name
'Drew, R.E.'
'Einstein, F.W.B.'

_publ_section_title
;
 The crystal structure of ammonium oxodiperoxoamminevanadate(V)
;
_journal_name_full 'Inorganic Chemistry'
_journal_page_first 1079
_journal_page_last 1083
_journal_volume 11
_journal_year 1972
_chemical_formula_sum 'H7 N2 O5 V'
_chemical_name_systematic 'N H4 (V O (O2)2 (N H3))'
_space_group_IT_number 62
_symmetry_space_group_name_Hall '-P 2ac 2n'
_symmetry_space_group_name_H-M 'P n m a'
_cell_angle_alpha 90
_cell_angle_beta 90
_cell_angle_gamma 90
_cell_formula_units_Z 4
_cell_length_a 8.37
_cell_length_b 6.877
_cell_length_c 9.244
_cell_volume 532.089
_citation_journal_id_ASTM INOCAJ
_cod_data_source_file Drew_INOCAJ_1972_19.cif
_cod_data_source_block H7N2O5V1
_cod_original_cell_volume 532.0892
_cod_original_formula_sum 'H7 N2 O5 V1'
_cod_database_code 4343603

loop_
_symmetry_equiv_pos_as_xyz
x,y,z
-x+1/2,-y,z+1/2
x+1/2,-y+1/2,-z+1/2
-x,y+1/2,-z
-x,-y,-z
x-1/2,y,-z-1/2
-x-1/2,y-1/2,z-1/2
x,-y-1/2,z

loop_
_atom_site_label
_atom_site_type_symbol
_atom_site_fract_x
_atom_site_fract_y
_atom_site_fract_z
_atom_site_occupancy
_atom_site_U_iso_or_equiv
H2 H+1 0.152 0.25 0.65 1 0.0
O3 O-1 0.1662 0.5105 0.2329 1 0.0
V1 V+5 0.2304 0.25 0.2248 1 0.0
O2 O-1 0.234 0.4405 0.3692 1 0.0
N2 N-3 0.0685 0.25 0.6269 1 0.0
H5 H+1 0.124 0.155 -0.017 1 0.0
H3 H+1 0.038 0.162 0.644 1 0.0
N1 N-3 0.1026 0.25 0.0295 1 0.0
O1 O-2 0.4061 0.25 0.1569 1 0.0
H1 H+1 0.059 0.25 0.539 1 0.0
H4 H+1 0.006 0.25 0.05 1 0.0
